data_4305579
loop_
_publ_author_name
'Grigory B. Nikiforov'
'Herbert W. Roesky'
'Thomas Schulz'
'Dietmar Stalke'
'M. Witt'

_publ_contact_author 'Prof. Dr. Dietmar Stalke'
_publ_contact_author_email dstalke@chemie.uni-goettingen.de
_publ_section_title
;
On the Quest for New Mixed-Metal \m-Oxo-bridged Complexes: Synthesis of
Compounds Containing Transition Metal-Oxygen-Main Group Metal Motifs
M-O-M1 (M = Ti, Zr; M1= Al, Ga) without Cyclopentadienyl Ligands
;
_journal_name_full 'Inorganic Chemistry'
_journal_page_first 6435
_journal_page_last 6443
_journal_paper_doi 10.1021/ic800567g
_journal_volume 47
_journal_year 2008
_chemical_formula_sum 'C76 H107 Al2 N4 O3 Zr'
_chemical_formula_weight 1269.84
_chemical_name_systematic
; 
 ? 
;
_space_group_IT_number 2
_symmetry_cell_setting triclinic
_symmetry_space_group_name_Hall '-P 1'
_symmetry_space_group_name_H-M 'P -1'
_atom_sites_solution_hydrogens geom
_atom_sites_solution_primary direct
_atom_sites_solution_secondary difmap
_audit_creation_method SHELXL-97
_cell_angle_alpha 111.6850(10)
_cell_angle_beta 93.8700(10)
_cell_angle_gamma 109.3090(10)
_cell_formula_units_Z 2
_cell_length_a 12.2881(9)
_cell_length_b 17.1318(13)
_cell_length_c 19.858(2)
_cell_measurement_reflns_used 9989
_cell_measurement_temperature 100(2)
_cell_measurement_theta_max 25.022
_cell_measurement_theta_min 2.567
_cell_volume 3579.3(5)
_computing_cell_refinement 'SAINT V7.23A'
_computing_data_collection 'APEX2 v2.0-2'
_computing_data_reduction 'SAINT V7.23A'
_computing_molecular_graphics 'XP in SHELXTL ver. 6.12'
_computing_publication_material 'XP in SHELXTL ver. 6.12'
_computing_structure_refinement 'SHELXL in SHELXTL ver. 6.12'
_computing_structure_solution 'SHELXS in SHELXTL ver. 6.12'
_diffrn_ambient_temperature 100(2)
_diffrn_measured_fraction_theta_full 0.995
_diffrn_measured_fraction_theta_max 0.995
_diffrn_measurement_device_type 'Bruker Smart Apex II with D8-Goniometer'
_diffrn_measurement_method 'omega scans'
_diffrn_radiation_monochromator graphite
_diffrn_radiation_source 'fine-focus sealed tube'
_diffrn_radiation_type MoK\a
_diffrn_radiation_wavelength 0.71073
_diffrn_reflns_av_R_equivalents 0.0289
_diffrn_reflns_av_sigmaI/netI 0.0313
_diffrn_reflns_limit_h_max 14
_diffrn_reflns_limit_h_min -14
_diffrn_reflns_limit_k_max 18
_diffrn_reflns_limit_k_min -20
_diffrn_reflns_limit_l_max 23
_diffrn_reflns_limit_l_min 0
_diffrn_reflns_number 37690
_diffrn_reflns_theta_full 25.05
_diffrn_reflns_theta_max 25.05
_diffrn_reflns_theta_min 1.91
_exptl_absorpt_coefficient_mu 0.226
_exptl_absorpt_correction_T_max 0.99
_exptl_absorpt_correction_T_min 0.815451
_exptl_absorpt_correction_type empirical
_exptl_absorpt_process_details 'SADABS v2.10'
_exptl_crystal_colour colourless
_exptl_crystal_density_diffrn 1.178
_exptl_crystal_density_method 'not measured'
_exptl_crystal_description needle
_exptl_crystal_F_000 1362
_exptl_crystal_size_max 0.4
_exptl_crystal_size_mid 0.2
_exptl_crystal_size_min 0.05
_refine_diff_density_max 0.773
_refine_diff_density_min -0.412
_refine_diff_density_rms 0.058
_refine_ls_extinction_method none
_refine_ls_goodness_of_fit_ref 1.059
_refine_ls_hydrogen_treatment mixed
_refine_ls_matrix_type full
_refine_ls_number_parameters 827
_refine_ls_number_reflns 12607
_refine_ls_number_restraints 42
_refine_ls_restrained_S_all 1.069
_refine_ls_R_factor_all 0.0459
_refine_ls_R_factor_gt 0.0370
_refine_ls_shift/su_max 0.004
_refine_ls_shift/su_mean 0.000
_refine_ls_structure_factor_coef Fsqd
_refine_ls_weighting_details 'calc w=1/[\s^2^(Fo^2^)+(0.0468P)^2^+2.3106P] where P=(Fo^2^+2Fc^2^)/3'
_refine_ls_weighting_scheme calc
_refine_ls_wR_factor_gt 0.0924
_refine_ls_wR_factor_ref 0.0962
_reflns_number_gt 10735
_reflns_number_total 12607
_reflns_threshold_expression >2sigma(I)
_cod_data_source_file ic800567g-file003_2.cif
_cod_data_source_block nikifurovzr
_cod_database_code 4305579

loop_
_symmetry_equiv_pos_as_xyz
'x, y, z'
'-x, -y, -z'

loop_
_atom_site_label
_atom_site_type_symbol
_atom_site_fract_x
_atom_site_fract_y
_atom_site_fract_z
_atom_site_U_iso_or_equiv
_atom_site_adp_type
_atom_site_occupancy
_atom_site_symmetry_multiplicity
_atom_site_calc_flag
_atom_site_refinement_flags
_atom_site_disorder_assembly
_atom_site_disorder_group
Zr1 Zr 1.049387(17) 0.241090(13) 0.301758(11) 0.01582(7) Uani 1 1 d . . .
Al1 Al 0.99060(5) 0.32500(4) 0.17631(3) 0.01483(13) Uani 1 1 d . . .
Al2 Al 0.88619(5) -0.00548(4) 0.21619(3) 0.01585(14) Uani 1 1 d . . .
O1 O 0.96691(12) 0.11183(9) 0.25402(8) 0.0191(3) Uani 1 1 d . . .
O2 O 1.00153(12) 0.31031(9) 0.25801(8) 0.0183(3) Uani 1 1 d . . .
O3 O 0.4306(6) 0.8642(5) 0.4239(4) 0.134(3) Uani 0.524(7) 1 d PDU A 1
O4 O 0.5075(4) 0.8987(5) 0.4515(4) 0.100(3) Uani 0.476(7) 1 d PDU A 2
N1 N 1.11407(14) 0.43376(11) 0.18325(9) 0.0165(4) Uani 1 1 d . . .
N2 N 0.86240(14) 0.36065(11) 0.16175(9) 0.0156(4) Uani 1 1 d . . .
N3 N 0.99153(15) -0.05838(11) 0.23666(9) 0.0166(4) Uani 1 1 d . . .
N4 N 0.79063(15) -0.02775(11) 0.28470(10) 0.0174(4) Uani 1 1 d . . .
C1 C 1.1897(2) 0.55573(16) 0.13974(15) 0.0304(6) Uani 1 1 d . . .
H1A H 1.2626 0.5719 0.1742 0.046 Uiso 1 1 calc R . .
H1B H 1.1682 0.6088 0.1521 0.046 Uiso 1 1 calc R . .
H1C H 1.2021 0.5360 0.0888 0.046 Uiso 1 1 calc R . .
C2 C 1.09133(18) 0.47920(14) 0.14604(12) 0.0196(4) Uani 1 1 d . . .
C3 C 0.97633(19) 0.46276(14) 0.11326(12) 0.0205(5) Uani 1 1 d . . .
H3 H 0.9702 0.4874 0.0781 0.025 Uiso 1 1 calc R . .
C4 C 0.87013(18) 0.41442(14) 0.12637(11) 0.0176(4) Uani 1 1 d . . .
C5 C 0.76235(19) 0.42908(16) 0.10206(14) 0.0258(5) Uani 1 1 d . . .
H5A H 0.6967 0.3701 0.0753 0.039 Uiso 1 1 calc R . .
H5B H 0.7796 0.4606 0.0694 0.039 Uiso 1 1 calc R . .
H5C H 0.7407 0.4660 0.1458 0.039 Uiso 1 1 calc R . .
C6 C 1.23464(18) 0.46260(14) 0.22237(12) 0.0184(4) Uani 1 1 d . . .
C7 C 1.26497(19) 0.51677(14) 0.29899(12) 0.0218(5) Uani 1 1 d . . .
C8 C 1.38113(19) 0.54654(15) 0.33598(13) 0.0265(5) Uani 1 1 d . . .
H8 H 1.4037 0.5844 0.3877 0.032 Uiso 1 1 calc R . .
C9 C 1.4642(2) 0.52230(16) 0.29918(14) 0.0294(5) Uani 1 1 d . . .
H9 H 1.5431 0.5437 0.3254 0.035 Uiso 1 1 calc R . .
C10 C 1.43241(19) 0.46722(16) 0.22459(13) 0.0276(5) Uani 1 1 d . . .
H10 H 1.4898 0.4499 0.1999 0.033 Uiso 1 1 calc R . .
C11 C 1.31732(19) 0.43593(15) 0.18399(12) 0.0222(5) Uani 1 1 d . . .
C12 C 0.75146(17) 0.32736(13) 0.18365(11) 0.0161(4) Uani 1 1 d . . .
C13 C 0.65876(18) 0.24689(14) 0.13424(12) 0.0184(4) Uani 1 1 d . . .
C14 C 0.55192(19) 0.22137(15) 0.15617(13) 0.0228(5) Uani 1 1 d . . .
H14 H 0.4879 0.1676 0.1231 0.027 Uiso 1 1 calc R . .
C15 C 0.53664(19) 0.27217(15) 0.22469(13) 0.0233(5) Uani 1 1 d . . .
H15 H 0.4625 0.2542 0.2380 0.028 Uiso 1 1 calc R . .
C16 C 0.63011(19) 0.34927(14) 0.27356(12) 0.0217(5) Uani 1 1 d . . .
H16 H 0.6204 0.3830 0.3213 0.026 Uiso 1 1 calc R . .
C17 C 0.73836(18) 0.37844(14) 0.25418(12) 0.0193(4) Uani 1 1 d . . .
C18 C 0.9891(2) 0.21932(15) 0.09264(13) 0.0272(5) Uani 1 1 d . . .
H18A H 1.0579 0.2059 0.1040 0.041 Uiso 1 1 calc R . .
H18B H 0.9918 0.2320 0.0484 0.041 Uiso 1 1 calc R . .
H18C H 0.9167 0.1668 0.0834 0.041 Uiso 1 1 calc R . .
C19 C 1.23623(18) 0.27044(15) 0.28380(12) 0.0218(5) Uani 1 1 d . . .
H19A H 1.2347 0.2231 0.2359 0.026 Uiso 1 1 calc R . .
H19B H 1.2665 0.3297 0.2802 0.026 Uiso 1 1 calc R . .
C20 C 1.31854(18) 0.27319(15) 0.34353(12) 0.0213(5) Uani 1 1 d . . .
C21 C 1.4074(2) 0.35435(16) 0.39429(13) 0.0267(5) Uani 1 1 d . . .
H21 H 1.4166 0.4095 0.3900 0.032 Uiso 1 1 calc R . .
C22 C 1.4825(2) 0.35624(17) 0.45093(13) 0.0303(6) Uani 1 1 d . . .
H22 H 1.5422 0.4124 0.4846 0.036 Uiso 1 1 calc R . .
C23 C 1.4711(2) 0.27739(17) 0.45868(13) 0.0290(5) Uani 1 1 d . . .
H23 H 1.5227 0.2789 0.4973 0.035 Uiso 1 1 calc R . .
C24 C 1.3836(2) 0.19615(16) 0.40949(13) 0.0276(5) Uani 1 1 d . . .
H24 H 1.3752 0.1414 0.4142 0.033 Uiso 1 1 calc R . .
C25 C 1.30801(19) 0.19429(15) 0.35334(12) 0.0241(5) Uani 1 1 d . . .
H25 H 1.2475 0.1380 0.3206 0.029 Uiso 1 1 calc R . .
C26 C 1.0534(2) 0.30938(15) 0.42562(12) 0.0246(5) Uani 1 1 d . . .
H26A H 1.1131 0.3722 0.4447 0.029 Uiso 1 1 calc R . .
H26B H 0.9758 0.3143 0.4296 0.029 Uiso 1 1 calc R . .
C27 C 1.0780(2) 0.27029(15) 0.47766(12) 0.0226(5) Uani 1 1 d . . .
C28 C 1.1920(2) 0.27888(18) 0.50218(13) 0.0326(6) Uani 1 1 d . . .
H28 H 1.2552 0.3107 0.4853 0.039 Uiso 1 1 calc R . .
C29 C 1.2158(3) 0.2424(2) 0.55044(15) 0.0435(7) Uani 1 1 d . . .
H29 H 1.2947 0.2497 0.5661 0.052 Uiso 1 1 calc R . .
C30 C 1.1267(3) 0.19592(19) 0.57581(14) 0.0424(7) Uani 1 1 d . . .
H30 H 1.1430 0.1709 0.6089 0.051 Uiso 1 1 calc R . .
C31 C 1.0137(3) 0.18630(17) 0.55250(14) 0.0422(7) Uani 1 1 d . . .
H31 H 0.9513 0.1543 0.5697 0.051 Uiso 1 1 calc R . .
C32 C 0.9888(2) 0.22258(17) 0.50410(13) 0.0323(6) Uani 1 1 d . . .
H32 H 0.9096 0.2147 0.4887 0.039 Uiso 1 1 calc R . .
C33 C 0.7903(2) -0.06570(16) 0.11566(13) 0.0273(5) Uani 1 1 d . . .
H33A H 0.7073 -0.0768 0.1177 0.041 Uiso 1 1 calc R . .
H33B H 0.7984 -0.1238 0.0894 0.041 Uiso 1 1 calc R . .
H33C H 0.8169 -0.0268 0.0893 0.041 Uiso 1 1 calc R . .
C34 C 1.14248(19) -0.04044(16) 0.33628(12) 0.0237(5) Uani 1 1 d . . .
H34A H 1.1285 -0.1038 0.3262 0.036 Uiso 1 1 calc R . .
H34B H 1.1706 -0.0028 0.3898 0.036 Uiso 1 1 calc R . .
H34C H 1.2021 -0.0186 0.3101 0.036 Uiso 1 1 calc R . .
C35 C 1.02883(18) -0.03434(14) 0.30970(12) 0.0185(4) Uani 1 1 d . . .
C36 C 0.96499(19) -0.00620(14) 0.36281(12) 0.0204(5) Uani 1 1 d . . .
H36 H 1.0058 0.0215 0.4132 0.024 Uiso 1 1 calc R . .
C37 C 0.84713(19) -0.01413(14) 0.35022(12) 0.0191(4) Uani 1 1 d . . .
C38 C 0.7838(2) -0.00983(16) 0.41304(12) 0.0251(5) Uani 1 1 d . . .
H38A H 0.7584 0.0414 0.4261 0.038 Uiso 1 1 calc R . .
H38B H 0.8373 -0.0015 0.4563 0.038 Uiso 1 1 calc R . .
H38C H 0.7147 -0.0666 0.3977 0.038 Uiso 1 1 calc R . .
C39 C 0.66615(18) -0.04151(15) 0.27366(12) 0.0194(4) Uani 1 1 d . . .
C40 C 0.57906(19) -0.12978(15) 0.23769(13) 0.0242(5) Uani 1 1 d . . .
C41 C 0.4613(2) -0.14011(17) 0.22547(14) 0.0300(5) Uani 1 1 d . . .
H41 H 0.4014 -0.1995 0.2017 0.036 Uiso 1 1 calc R . .
C42 C 0.4297(2) -0.06556(17) 0.24726(14) 0.0311(6) Uani 1 1 d . . .
H42 H 0.3489 -0.0738 0.2378 0.037 Uiso 1 1 calc R . .
C43 C 0.5158(2) 0.02067(16) 0.28273(13) 0.0272(5) Uani 1 1 d . . .
H43 H 0.4934 0.0716 0.2979 0.033 Uiso 1 1 calc R . .
C44 C 0.63495(19) 0.03495(15) 0.29693(12) 0.0209(5) Uani 1 1 d . . .
C45 C 1.04075(18) -0.11524(14) 0.18457(11) 0.0177(4) Uani 1 1 d . . .
C46 C 1.11722(17) -0.08092(14) 0.14385(11) 0.0171(4) Uani 1 1 d . . .
C47 C 1.1626(2) -0.13814(15) 0.09514(12) 0.0233(5) Uani 1 1 d . . .
H47 H 1.2142 -0.1155 0.0672 0.028 Uiso 1 1 calc R . .
C48 C 1.1347(2) -0.22665(16) 0.08636(13) 0.0281(5) Uani 1 1 d . . .
H48 H 1.1679 -0.2641 0.0536 0.034 Uiso 1 1 calc R . .
C49 C 1.0582(2) -0.26009(16) 0.12558(13) 0.0274(5) Uani 1 1 d . . .
H49 H 1.0379 -0.3214 0.1189 0.033 Uiso 1 1 calc R . .
C50 C 1.0099(2) -0.20631(15) 0.17479(12) 0.0229(5) Uani 1 1 d . . .
C70 C 1.1751(2) 0.54316(16) 0.34195(13) 0.0297(5) Uani 1 1 d . . .
H70 H 1.0972 0.4911 0.3178 0.036 Uiso 1 1 calc R . .
C71 C 1.2016(2) 0.5577(2) 0.42257(15) 0.0419(7) Uani 1 1 d . . .
H71A H 1.2704 0.6144 0.4503 0.063 Uiso 1 1 calc R . .
H71B H 1.2182 0.5066 0.4251 0.063 Uiso 1 1 calc R . .
H71C H 1.1332 0.5615 0.4442 0.063 Uiso 1 1 calc R . .
C72 C 1.1607(3) 0.6247(2) 0.33721(18) 0.0501(8) Uani 1 1 d . . .
H72A H 1.1028 0.6395 0.3658 0.075 Uiso 1 1 calc R . .
H72B H 1.1332 0.6113 0.2852 0.075 Uiso 1 1 calc R . .
H72C H 1.2368 0.6765 0.3576 0.075 Uiso 1 1 calc R . .
C80 C 0.3116(5) 0.8697(4) 0.4082(4) 0.057(2) Uani 0.524(7) 1 d PDU A 1
H80A H 0.3143 0.9294 0.4416 0.086 Uiso 0.524(7) 1 calc PR A 1
H80B H 0.2508 0.8220 0.4162 0.086 Uiso 0.524(7) 1 calc PR A 1
H80C H 0.2928 0.8612 0.3566 0.086 Uiso 0.524(7) 1 calc PR A 1
C81 C 0.4850(7) 0.9559(4) 0.4888(3) 0.0410(15) Uani 0.524(7) 1 d PDU . 1
H81A H 0.4365 0.9448 0.5246 0.049 Uiso 0.524(7) 1 calc PR A 1
H81B H 0.5610 0.9543 0.5067 0.049 Uiso 0.524(7) 1 calc PR A 1
C90 C 0.3811(4) 0.8412(4) 0.4416(4) 0.0291(15) Uani 0.476(7) 1 d PDU A 2
H90A H 0.3760 0.8009 0.4667 0.044 Uiso 0.476(7) 1 calc PR A 2
H90B H 0.3461 0.8046 0.3885 0.044 Uiso 0.476(7) 1 calc PR A 2
H90C H 0.3383 0.8804 0.4630 0.044 Uiso 0.476(7) 1 calc PR A 2
C91 C 0.5514(7) 0.9852(6) 0.5213(5) 0.052(2) Uani 0.476(7) 1 d PDU . 2
H91A H 0.6352 1.0246 0.5293 0.063 Uiso 0.476(7) 1 calc PR A 2
H91B H 0.5335 0.9768 0.5666 0.063 Uiso 0.476(7) 1 calc PR A 2
C110 C 1.2892(2) 0.37506(17) 0.10161(13) 0.0297(5) Uani 1 1 d . . .
H110 H 1.2049 0.3602 0.0808 0.036 Uiso 1 1 calc R . .
C111 C 1.3674(3) 0.4225(2) 0.05967(16) 0.0489(8) Uani 1 1 d . . .
H11A H 1.3597 0.4806 0.0691 0.073 Uiso 1 1 calc R . .
H11B H 1.3424 0.3835 0.0063 0.073 Uiso 1 1 calc R . .
H11C H 1.4500 0.4336 0.0769 0.073 Uiso 1 1 calc R . .
C112 C 1.3045(2) 0.28610(19) 0.08916(15) 0.0401(7) Uani 1 1 d . . .
H11D H 1.3883 0.2986 0.1038 0.060 Uiso 1 1 calc R . .
H11E H 1.2751 0.2442 0.0365 0.060 Uiso 1 1 calc R . .
H11F H 1.2598 0.2585 0.1191 0.060 Uiso 1 1 calc R . .
C130 C 0.66938(19) 0.18555(15) 0.05875(12) 0.0224(5) Uani 1 1 d . . .
H130 H 0.7489 0.2156 0.0504 0.027 Uiso 1 1 calc R . .
C131 C 0.5758(2) 0.17000(17) -0.00493(13) 0.0318(6) Uani 1 1 d . . .
H13A H 0.4971 0.1382 0.0010 0.048 Uiso 1 1 calc R . .
H13B H 0.5890 0.1331 -0.0523 0.048 Uiso 1 1 calc R . .
H13C H 0.5815 0.2288 -0.0042 0.048 Uiso 1 1 calc R . .
C132 C 0.6614(2) 0.09425(15) 0.05901(13) 0.0287(5) Uani 1 1 d . . .
H13D H 0.7242 0.1050 0.0985 0.043 Uiso 1 1 calc R . .
H13E H 0.6706 0.0555 0.0109 0.043 Uiso 1 1 calc R . .
H13F H 0.5843 0.0640 0.0678 0.043 Uiso 1 1 calc R . .
C170 C 0.83593(19) 0.46589(15) 0.31010(12) 0.0266(5) Uani 1 1 d . . .
H170 H 0.9060 0.4794 0.2872 0.032 Uiso 1 1 calc R . .
C171 C 0.7947(2) 0.54630(16) 0.33008(15) 0.0371(6) Uani 1 1 d . . .
H17D H 0.7339 0.5384 0.3592 0.056 Uiso 1 1 calc R . .
H17E H 0.7621 0.5479 0.2844 0.056 Uiso 1 1 calc R . .
H17F H 0.8621 0.6035 0.3593 0.056 Uiso 1 1 calc R . .
C172 C 0.8726(2) 0.45671(17) 0.38016(15) 0.0387(6) Uani 1 1 d . . .
H17A H 0.8033 0.4389 0.4011 0.058 Uiso 1 1 calc R . .
H17B H 0.9315 0.5151 0.4163 0.058 Uiso 1 1 calc R . .
H17C H 0.9065 0.4102 0.3684 0.058 Uiso 1 1 calc R . .
C400 C 0.6078(2) -0.21487(15) 0.21255(14) 0.0281(5) Uani 1 1 d . . .
H400 H 0.6947 -0.1957 0.2149 0.034 Uiso 1 1 calc R . .
C401 C 0.5437(2) -0.28122(18) 0.13267(15) 0.0399(6) Uani 1 1 d . . .
H40D H 0.4582 -0.3024 0.1294 0.060 Uiso 1 1 calc R . .
H40E H 0.5676 -0.3333 0.1178 0.060 Uiso 1 1 calc R . .
H40F H 0.5642 -0.2504 0.0997 0.060 Uiso 1 1 calc R . .
C402 C 0.5775(3) -0.26227(19) 0.26464(17) 0.0448(7) Uani 1 1 d . . .
H40A H 0.6223 -0.2202 0.3153 0.067 Uiso 1 1 calc R . .
H40B H 0.5979 -0.3160 0.2483 0.067 Uiso 1 1 calc R . .
H40C H 0.4927 -0.2809 0.2638 0.067 Uiso 1 1 calc R . .
C440 C 0.72619(19) 0.13198(15) 0.33270(13) 0.0234(5) Uani 1 1 d . . .
H440 H 0.8041 0.1305 0.3488 0.028 Uiso 1 1 calc R . .
C441 C 0.6944(2) 0.19188(17) 0.40068(15) 0.0364(6) Uani 1 1 d . . .
H44A H 0.6230 0.2000 0.3850 0.055 Uiso 1 1 calc R . .
H44B H 0.7597 0.2513 0.4255 0.055 Uiso 1 1 calc R . .
H44C H 0.6799 0.1627 0.4351 0.055 Uiso 1 1 calc R . .
C442 C 0.7381(2) 0.17252(17) 0.27573(15) 0.0337(6) Uani 1 1 d . . .
H44D H 0.7618 0.1353 0.2333 0.050 Uiso 1 1 calc R . .
H44E H 0.7981 0.2346 0.2984 0.050 Uiso 1 1 calc R . .
H44F H 0.6622 0.1738 0.2588 0.050 Uiso 1 1 calc R . .
C460 C 1.15156(18) 0.01500(14) 0.14916(12) 0.0188(4) Uani 1 1 d . . .
H460 H 1.1231 0.0502 0.1916 0.023 Uiso 1 1 calc R . .
C461 C 1.0938(2) 0.01429(16) 0.07803(13) 0.0278(5) Uani 1 1 d . . .
H46D H 1.1234 -0.0178 0.0362 0.042 Uiso 1 1 calc R . .
H46E H 1.1132 0.0770 0.0837 0.042 Uiso 1 1 calc R . .
H46F H 1.0080 -0.0168 0.0687 0.042 Uiso 1 1 calc R . .
C462 C 1.28571(19) 0.06316(16) 0.16309(14) 0.0285(5) Uani 1 1 d . . .
H46A H 1.3228 0.0669 0.2100 0.043 Uiso 1 1 calc R . .
H46B H 1.3049 0.1246 0.1658 0.043 Uiso 1 1 calc R . .
H46C H 1.3152 0.0288 0.1224 0.043 Uiso 1 1 calc R . .
C500 C 0.9209(2) -0.25091(16) 0.21190(15) 0.0347(6) Uani 1 1 d . . .
H500 H 0.9013 -0.2028 0.2497 0.042 Uiso 1 1 calc R . .
C501 C 0.9687(3) -0.29838(19) 0.25096(16) 0.0463(8) Uani 1 1 d . . .
H50D H 0.9760 -0.3521 0.2138 0.069 Uiso 1 1 calc R . .
H50E H 0.9143 -0.3171 0.2810 0.069 Uiso 1 1 calc R . .
H50F H 1.0464 -0.2564 0.2831 0.069 Uiso 1 1 calc R . .
C502 C 0.8080(2) -0.31903(18) 0.15370(18) 0.0476(8) Uani 1 1 d . . .
H50A H 0.7763 -0.2874 0.1304 0.071 Uiso 1 1 calc R . .
H50B H 0.7495 -0.3471 0.1776 0.071 Uiso 1 1 calc R . .
H50C H 0.8259 -0.3663 0.1158 0.071 Uiso 1 1 calc R . .

loop_
_atom_site_aniso_label
_atom_site_aniso_U_11
_atom_site_aniso_U_22
_atom_site_aniso_U_33
_atom_site_aniso_U_23
_atom_site_aniso_U_13
_atom_site_aniso_U_12
Zr1 0.01675(11) 0.01546(11) 0.01657(11) 0.00762(8) 0.00290(8) 0.00682(8)
Al1 0.0129(3) 0.0136(3) 0.0170(3) 0.0060(3) 0.0014(2) 0.0048(2)
Al2 0.0160(3) 0.0157(3) 0.0172(3) 0.0074(3) 0.0042(2) 0.0071(2)
O1 0.0197(8) 0.0173(7) 0.0234(8) 0.0100(6) 0.0071(6) 0.0087(6)
O2 0.0179(7) 0.0180(7) 0.0207(8) 0.0099(6) 0.0038(6) 0.0067(6)
O3 0.121(6) 0.107(5) 0.121(6) 0.001(4) -0.036(5) 0.044(5)
O4 0.035(3) 0.169(7) 0.098(5) 0.083(5) 0.019(3) 0.009(4)
N1 0.0138(8) 0.0170(9) 0.0186(9) 0.0072(7) 0.0025(7) 0.0062(7)
N2 0.0132(8) 0.0144(8) 0.0179(9) 0.0064(7) 0.0021(7) 0.0043(7)
N3 0.0175(9) 0.0166(9) 0.0179(9) 0.0082(7) 0.0059(7) 0.0078(7)
N4 0.0159(9) 0.0169(9) 0.0222(9) 0.0092(8) 0.0059(7) 0.0080(7)
C1 0.0219(12) 0.0317(13) 0.0454(15) 0.0267(12) 0.0083(11) 0.0075(10)
C2 0.0200(11) 0.0181(11) 0.0216(11) 0.0099(9) 0.0064(9) 0.0062(9)
C3 0.0225(11) 0.0208(11) 0.0217(11) 0.0130(9) 0.0035(9) 0.0081(9)
C4 0.0180(10) 0.0151(10) 0.0179(11) 0.0050(9) 0.0011(8) 0.0068(8)
C5 0.0209(11) 0.0249(12) 0.0355(13) 0.0168(11) 0.0017(10) 0.0095(9)
C6 0.0142(10) 0.0163(10) 0.0246(11) 0.0107(9) 0.0019(8) 0.0037(8)
C7 0.0184(11) 0.0172(11) 0.0252(12) 0.0075(9) 0.0013(9) 0.0035(9)
C8 0.0206(11) 0.0245(12) 0.0270(12) 0.0083(10) -0.0024(9) 0.0037(9)
C9 0.0145(11) 0.0328(13) 0.0372(14) 0.0149(11) -0.0006(10) 0.0053(10)
C10 0.0176(11) 0.0343(13) 0.0347(14) 0.0160(11) 0.0080(10) 0.0121(10)
C11 0.0185(11) 0.0241(11) 0.0265(12) 0.0137(10) 0.0053(9) 0.0076(9)
C12 0.0136(10) 0.0153(10) 0.0213(11) 0.0089(9) 0.0021(8) 0.0066(8)
C13 0.0162(10) 0.0182(11) 0.0207(11) 0.0085(9) 0.0026(8) 0.0062(8)
C14 0.0164(11) 0.0195(11) 0.0275(12) 0.0075(10) 0.0021(9) 0.0039(9)
C15 0.0142(10) 0.0251(12) 0.0307(13) 0.0118(10) 0.0081(9) 0.0069(9)
C16 0.0198(11) 0.0202(11) 0.0233(12) 0.0064(9) 0.0066(9) 0.0081(9)
C17 0.0162(10) 0.0165(10) 0.0235(11) 0.0066(9) 0.0039(9) 0.0064(8)
C18 0.0241(12) 0.0215(12) 0.0279(13) 0.0017(10) 0.0016(10) 0.0097(10)
C19 0.0193(11) 0.0209(11) 0.0226(11) 0.0070(9) 0.0034(9) 0.0071(9)
C20 0.0162(10) 0.0282(12) 0.0192(11) 0.0075(10) 0.0066(9) 0.0104(9)
C21 0.0249(12) 0.0265(12) 0.0280(13) 0.0104(10) 0.0090(10) 0.0093(10)
C22 0.0198(12) 0.0325(13) 0.0251(13) 0.0052(11) -0.0003(10) 0.0026(10)
C23 0.0240(12) 0.0386(14) 0.0247(12) 0.0099(11) 0.0011(10) 0.0167(11)
C24 0.0307(13) 0.0284(13) 0.0263(13) 0.0097(10) 0.0039(10) 0.0170(10)
C25 0.0213(11) 0.0234(12) 0.0215(12) 0.0042(10) 0.0020(9) 0.0076(9)
C26 0.0315(13) 0.0228(12) 0.0204(11) 0.0080(10) 0.0057(10) 0.0128(10)
C27 0.0321(13) 0.0197(11) 0.0143(11) 0.0033(9) 0.0059(9) 0.0121(10)
C28 0.0385(14) 0.0464(15) 0.0259(13) 0.0199(12) 0.0143(11) 0.0249(12)
C29 0.0587(19) 0.066(2) 0.0317(15) 0.0266(14) 0.0177(13) 0.0461(16)
C30 0.077(2) 0.0384(15) 0.0255(14) 0.0179(12) 0.0111(14) 0.0327(15)
C31 0.0632(19) 0.0291(14) 0.0235(13) 0.0129(11) 0.0110(13) 0.0020(13)
C32 0.0320(13) 0.0341(14) 0.0212(12) 0.0093(11) 0.0031(10) 0.0041(11)
C33 0.0267(12) 0.0294(13) 0.0247(12) 0.0108(10) 0.0033(10) 0.0105(10)
C34 0.0230(12) 0.0282(12) 0.0242(12) 0.0128(10) 0.0045(9) 0.0129(10)
C35 0.0205(11) 0.0160(10) 0.0208(11) 0.0098(9) 0.0035(9) 0.0067(8)
C36 0.0232(11) 0.0203(11) 0.0179(11) 0.0083(9) 0.0038(9) 0.0084(9)
C37 0.0247(11) 0.0148(10) 0.0201(11) 0.0085(9) 0.0066(9) 0.0085(9)
C38 0.0270(12) 0.0287(12) 0.0239(12) 0.0132(10) 0.0096(10) 0.0126(10)
C39 0.0177(11) 0.0248(11) 0.0204(11) 0.0124(9) 0.0066(9) 0.0097(9)
C40 0.0226(12) 0.0238(12) 0.0264(12) 0.0116(10) 0.0076(9) 0.0076(9)
C41 0.0193(12) 0.0299(13) 0.0360(14) 0.0125(11) 0.0053(10) 0.0054(10)
C42 0.0186(12) 0.0393(14) 0.0359(14) 0.0138(12) 0.0065(10) 0.0136(11)
C43 0.0243(12) 0.0314(13) 0.0296(13) 0.0118(11) 0.0073(10) 0.0157(10)
C44 0.0203(11) 0.0232(11) 0.0224(11) 0.0110(9) 0.0069(9) 0.0101(9)
C45 0.0181(10) 0.0187(11) 0.0183(11) 0.0071(9) 0.0018(8) 0.0105(9)
C46 0.0148(10) 0.0183(10) 0.0174(10) 0.0063(9) 0.0011(8) 0.0070(8)
C47 0.0246(12) 0.0247(12) 0.0231(12) 0.0101(10) 0.0097(9) 0.0113(9)
C48 0.0360(14) 0.0258(12) 0.0293(13) 0.0100(10) 0.0139(11) 0.0203(11)
C49 0.0375(14) 0.0201(11) 0.0321(13) 0.0122(10) 0.0120(11) 0.0176(10)
C50 0.0275(12) 0.0220(11) 0.0256(12) 0.0125(10) 0.0085(10) 0.0138(10)
C70 0.0172(11) 0.0307(13) 0.0267(13) 0.0000(10) 0.0011(9) 0.0061(10)
C71 0.0377(15) 0.0457(16) 0.0341(15) 0.0101(13) 0.0144(12) 0.0121(13)
C72 0.0586(19) 0.0464(17) 0.0516(19) 0.0145(15) 0.0180(15) 0.0330(15)
C80 0.072(4) 0.052(4) 0.052(4) 0.023(3) 0.002(3) 0.029(3)
C81 0.047(4) 0.049(3) 0.025(3) 0.012(3) 0.008(3) 0.021(3)
C90 0.015(3) 0.041(3) 0.046(3) 0.034(3) 0.015(2) 0.009(2)
C91 0.046(5) 0.084(5) 0.060(5) 0.055(4) 0.028(4) 0.033(4)
C110 0.0238(12) 0.0408(14) 0.0274(13) 0.0132(11) 0.0083(10) 0.0163(11)
C111 0.0448(17) 0.071(2) 0.0383(16) 0.0257(15) 0.0212(13) 0.0250(16)
C112 0.0370(15) 0.0427(16) 0.0357(15) 0.0041(12) 0.0064(12) 0.0234(13)
C130 0.0174(11) 0.0211(11) 0.0210(11) 0.0054(9) 0.0031(9) 0.0020(9)
C131 0.0278(13) 0.0359(14) 0.0216(12) 0.0062(11) -0.0006(10) 0.0079(11)
C132 0.0300(13) 0.0213(12) 0.0279(13) 0.0050(10) 0.0106(10) 0.0066(10)
C170 0.0160(11) 0.0270(12) 0.0239(12) 0.0013(10) 0.0067(9) 0.0030(9)
C171 0.0400(15) 0.0222(13) 0.0386(15) 0.0081(11) 0.0010(12) 0.0061(11)
C172 0.0407(15) 0.0276(13) 0.0360(15) 0.0065(12) -0.0084(12) 0.0100(12)
C400 0.0223(12) 0.0213(12) 0.0375(14) 0.0105(11) 0.0066(10) 0.0066(9)
C401 0.0388(15) 0.0296(14) 0.0441(16) 0.0069(12) 0.0083(12) 0.0141(12)
C402 0.0580(19) 0.0325(15) 0.0507(18) 0.0207(14) 0.0126(15) 0.0215(14)
C440 0.0204(11) 0.0237(12) 0.0300(13) 0.0108(10) 0.0079(9) 0.0130(9)
C441 0.0279(13) 0.0303(13) 0.0421(15) 0.0026(12) 0.0101(11) 0.0142(11)
C442 0.0274(13) 0.0340(14) 0.0526(17) 0.0268(13) 0.0123(12) 0.0167(11)
C460 0.0175(11) 0.0169(10) 0.0206(11) 0.0068(9) 0.0069(9) 0.0053(8)
C461 0.0341(13) 0.0244(12) 0.0295(13) 0.0150(10) 0.0059(10) 0.0125(10)
C462 0.0206(12) 0.0227(12) 0.0344(13) 0.0054(10) 0.0092(10) 0.0059(9)
C500 0.0492(16) 0.0221(12) 0.0450(16) 0.0192(12) 0.0281(13) 0.0188(12)
C501 0.082(2) 0.0323(15) 0.0445(17) 0.0270(13) 0.0324(16) 0.0294(15)
C502 0.0398(16) 0.0249(14) 0.077(2) 0.0185(14) 0.0249(15) 0.0119(12)

loop_
_atom_type_symbol
_atom_type_description
_atom_type_scat_dispersion_real
_atom_type_scat_dispersion_imag
_atom_type_scat_source
C C 0.0033 0.0016 'International Tables Vol C Tables 4.2.6.8 and 6.1.1.4'
H H 0.0000 0.0000 'International Tables Vol C Tables 4.2.6.8 and 6.1.1.4'
N N 0.0061 0.0033 'International Tables Vol C Tables 4.2.6.8 and 6.1.1.4'
O O 0.0106 0.0060 'International Tables Vol C Tables 4.2.6.8 and 6.1.1.4'
Al Al 0.0645 0.0514 'International Tables Vol C Tables 4.2.6.8 and 6.1.1.4'
Zr Zr -2.9673 0.5597 'International Tables Vol C Tables 4.2.6.8 and 6.1.1.4'

loop_
_geom_angle_atom_site_label_1
_geom_angle_atom_site_label_2
_geom_angle_atom_site_label_3
_geom_angle
_geom_angle_site_symmetry_1
_geom_angle_site_symmetry_3
_geom_angle_publ_flag
O2 Zr1 O1 116.47(6) . . ?
O2 Zr1 C19 100.75(7) . . ?
O1 Zr1 C19 106.70(7) . . ?
O2 Zr1 C26 105.52(7) . . ?
O1 Zr1 C26 116.43(7) . . ?
C19 Zr1 C26 109.78(8) . . ?
O2 Al1 N2 111.45(8) . . ?
O2 Al1 N1 112.35(7) . . ?
N2 Al1 N1 96.49(7) . . ?
O2 Al1 C18 111.11(9) . . ?
N2 Al1 C18 114.32(9) . . ?
N1 Al1 C18 110.38(9) . . ?
O1 Al2 N3 106.35(7) . . ?
O1 Al2 N4 106.29(7) . . ?
N3 Al2 N4 96.02(8) . . ?
O1 Al2 C33 119.16(9) . . ?
N3 Al2 C33 115.85(9) . . ?
N4 Al2 C33 110.36(9) . . ?
Al2 O1 Zr1 175.58(9) . . ?
Al1 O2 Zr1 141.80(9) . . ?
C81 O3 C80 95.4(5) . . ?
C90 O4 C91 112.8(6) . . ?
C2 N1 C6 118.99(17) . . ?
C2 N1 Al1 119.30(14) . . ?
C6 N1 Al1 121.44(13) . . ?
C4 N2 C12 117.27(17) . . ?
C4 N2 Al1 119.68(14) . . ?
C12 N2 Al1 122.94(13) . . ?
C35 N3 C45 117.47(17) . . ?
C35 N3 Al2 114.15(14) . . ?
C45 N3 Al2 128.26(13) . . ?
C37 N4 C39 119.41(17) . . ?
C37 N4 Al2 116.73(14) . . ?
C39 N4 Al2 122.82(14) . . ?
N1 C2 C3 123.11(19) . . ?
N1 C2 C1 120.99(19) . . ?
C3 C2 C1 115.85(19) . . ?
C4 C3 C2 127.5(2) . . ?
N2 C4 C3 122.98(19) . . ?
N2 C4 C5 120.13(19) . . ?
C3 C4 C5 116.82(19) . . ?
C7 C6 C11 121.42(19) . . ?
C7 C6 N1 118.09(18) . . ?
C11 C6 N1 120.49(19) . . ?
C8 C7 C6 118.1(2) . . ?
C8 C7 C70 119.9(2) . . ?
C6 C7 C70 122.05(19) . . ?
C9 C8 C7 121.5(2) . . ?
C10 C9 C8 119.8(2) . . ?
C9 C10 C11 121.5(2) . . ?
C10 C11 C6 117.7(2) . . ?
C10 C11 C110 118.3(2) . . ?
C6 C11 C110 124.02(19) . . ?
C17 C12 C13 120.92(19) . . ?
C17 C12 N2 118.69(17) . . ?
C13 C12 N2 120.37(18) . . ?
C14 C13 C12 118.0(2) . . ?
C14 C13 C130 118.45(18) . . ?
C12 C13 C130 123.58(19) . . ?
C15 C14 C13 121.8(2) . . ?
C16 C15 C14 119.4(2) . . ?
C15 C16 C17 121.2(2) . . ?
C16 C17 C12 118.68(19) . . ?
C16 C17 C170 118.10(19) . . ?
C12 C17 C170 123.19(18) . . ?
C20 C19 Zr1 113.62(15) . . ?
C21 C20 C25 116.7(2) . . ?
C21 C20 C19 122.1(2) . . ?
C25 C20 C19 121.2(2) . . ?
C22 C21 C20 121.5(2) . . ?
C23 C22 C21 120.6(2) . . ?
C22 C23 C24 119.2(2) . . ?
C23 C24 C25 120.3(2) . . ?
C24 C25 C20 121.8(2) . . ?
C27 C26 Zr1 121.45(15) . . ?
C28 C27 C32 116.3(2) . . ?
C28 C27 C26 121.4(2) . . ?
C32 C27 C26 122.2(2) . . ?
C29 C28 C27 121.9(2) . . ?
C30 C29 C28 120.7(3) . . ?
C31 C30 C29 118.6(2) . . ?
C30 C31 C32 121.1(3) . . ?
C31 C32 C27 121.3(2) . . ?
N3 C35 C36 123.03(19) . . ?
N3 C35 C34 119.70(19) . . ?
C36 C35 C34 117.25(19) . . ?
C35 C36 C37 127.4(2) . . ?
N4 C37 C36 122.05(19) . . ?
N4 C37 C38 120.23(19) . . ?
C36 C37 C38 117.69(19) . . ?
C40 C39 C44 120.70(19) . . ?
C40 C39 N4 120.18(19) . . ?
C44 C39 N4 119.07(18) . . ?
C41 C40 C39 118.6(2) . . ?
C41 C40 C400 118.6(2) . . ?
C39 C40 C400 122.8(2) . . ?
C42 C41 C40 121.2(2) . . ?
C43 C42 C41 119.7(2) . . ?
C42 C43 C44 121.5(2) . . ?
C43 C44 C39 118.3(2) . . ?
C43 C44 C440 118.9(2) . . ?
C39 C44 C440 122.68(19) . . ?
C46 C45 C50 120.01(19) . . ?
C46 C45 N3 120.93(18) . . ?
C50 C45 N3 119.06(18) . . ?
C47 C46 C45 118.56(19) . . ?
C47 C46 C460 118.10(19) . . ?
C45 C46 C460 123.33(18) . . ?
C48 C47 C46 121.8(2) . . ?
C49 C48 C47 119.2(2) . . ?
C48 C49 C50 121.6(2) . . ?
C49 C50 C45 118.8(2) . . ?
C49 C50 C500 117.6(2) . . ?
C45 C50 C500 123.5(2) . . ?
C72 C70 C71 110.3(2) . . ?
C72 C70 C7 112.1(2) . . ?
C71 C70 C7 113.3(2) . . ?
C81 C81 O3 145.9(9) 2_676 . ?
O4 C91 C91 85.2(8) . 2_676 ?
C11 C110 C112 110.6(2) . . ?
C11 C110 C111 111.7(2) . . ?
C112 C110 C111 109.5(2) . . ?
C13 C130 C131 112.53(19) . . ?
C13 C130 C132 109.52(18) . . ?
C131 C130 C132 110.36(19) . . ?
C172 C170 C17 111.3(2) . . ?
C172 C170 C171 109.3(2) . . ?
C17 C170 C171 110.44(19) . . ?
C40 C400 C401 111.9(2) . . ?
C40 C400 C402 110.6(2) . . ?
C401 C400 C402 110.1(2) . . ?
C44 C440 C442 109.39(19) . . ?
C44 C440 C441 112.19(19) . . ?
C442 C440 C441 109.9(2) . . ?
C46 C460 C462 111.48(18) . . ?
C46 C460 C461 110.75(17) . . ?
C462 C460 C461 109.11(18) . . ?
C50 C500 C501 112.2(2) . . ?
C50 C500 C502 109.1(2) . . ?
C501 C500 C502 110.1(2) . . ?

loop_
_geom_bond_atom_site_label_1
_geom_bond_atom_site_label_2
_geom_bond_distance
_geom_bond_site_symmetry_2
_geom_bond_publ_flag
Zr1 O2 1.9132(14) . ?
Zr1 O1 1.9143(14) . ?
Zr1 C19 2.265(2) . ?
Zr1 C26 2.289(2) . ?
Al1 O2 1.7344(15) . ?
Al1 N2 1.9088(18) . ?
Al1 N1 1.9249(18) . ?
Al1 C18 1.947(2) . ?
Al2 O1 1.7471(15) . ?
Al2 N3 1.9076(18) . ?
Al2 N4 1.9179(18) . ?
Al2 C33 1.948(2) . ?
O3 C81 1.506(5) . ?
O3 C80 1.515(6) . ?
O4 C90 1.491(5) . ?
O4 C91 1.504(6) . ?
N1 C2 1.331(3) . ?
N1 C6 1.456(3) . ?
N2 C4 1.334(3) . ?
N2 C12 1.457(3) . ?
N3 C35 1.352(3) . ?
N3 C45 1.454(3) . ?
N4 C37 1.333(3) . ?
N4 C39 1.456(3) . ?
C1 C2 1.513(3) . ?
C2 C3 1.406(3) . ?
C3 C4 1.395(3) . ?
C4 C5 1.508(3) . ?
C6 C7 1.402(3) . ?
C6 C11 1.406(3) . ?
C7 C8 1.392(3) . ?
C7 C70 1.524(3) . ?
C8 C9 1.380(3) . ?
C9 C10 1.372(3) . ?
C10 C11 1.401(3) . ?
C11 C110 1.519(3) . ?
C12 C17 1.404(3) . ?
C12 C13 1.404(3) . ?
C13 C14 1.394(3) . ?
C13 C130 1.524(3) . ?
C14 C15 1.383(3) . ?
C15 C16 1.380(3) . ?
C16 C17 1.392(3) . ?
C17 C170 1.522(3) . ?
C19 C20 1.482(3) . ?
C20 C21 1.397(3) . ?
C20 C25 1.401(3) . ?
C21 C22 1.390(3) . ?
C22 C23 1.378(4) . ?
C23 C24 1.382(3) . ?
C24 C25 1.386(3) . ?
C26 C27 1.487(3) . ?
C27 C28 1.393(3) . ?
C27 C32 1.395(3) . ?
C28 C29 1.386(4) . ?
C29 C30 1.372(4) . ?
C30 C31 1.369(4) . ?
C31 C32 1.389(4) . ?
C34 C35 1.509(3) . ?
C35 C36 1.395(3) . ?
C36 C37 1.405(3) . ?
C37 C38 1.506(3) . ?
C39 C40 1.404(3) . ?
C39 C44 1.409(3) . ?
C40 C41 1.392(3) . ?
C40 C400 1.525(3) . ?
C41 C42 1.382(3) . ?
C42 C43 1.377(3) . ?
C43 C44 1.393(3) . ?
C44 C440 1.521(3) . ?
C45 C46 1.404(3) . ?
C45 C50 1.411(3) . ?
C46 C47 1.393(3) . ?
C46 C460 1.516(3) . ?
C47 C48 1.378(3) . ?
C48 C49 1.375(3) . ?
C49 C50 1.389(3) . ?
C50 C500 1.514(3) . ?
C70 C72 1.499(4) . ?
C70 C71 1.521(4) . ?
C81 C81 1.314(11) 2_676 ?
C91 C91 1.780(15) 2_676 ?
C110 C112 1.529(4) . ?
C110 C111 1.540(4) . ?
C130 C131 1.531(3) . ?
C130 C132 1.536(3) . ?
C170 C172 1.512(3) . ?
C170 C171 1.548(3) . ?
C400 C401 1.528(3) . ?
C400 C402 1.530(4) . ?
C440 C442 1.523(3) . ?
C440 C441 1.530(3) . ?
C460 C462 1.531(3) . ?
C460 C461 1.531(3) . ?
C500 C501 1.526(4) . ?
C500 C502 1.529(4) . ?

loop_
_geom_torsion_atom_site_label_1
_geom_torsion_atom_site_label_2
_geom_torsion_atom_site_label_3
_geom_torsion_atom_site_label_4
_geom_torsion
_geom_torsion_site_symmetry_1
_geom_torsion_site_symmetry_2
_geom_torsion_site_symmetry_3
_geom_torsion_site_symmetry_4
_geom_torsion_publ_flag
N3 Al2 O1 Zr1 -101.7(12) . . . . ?
N4 Al2 O1 Zr1 -0.2(12) . . . . ?
C33 Al2 O1 Zr1 125.1(12) . . . . ?
O2 Zr1 O1 Al2 -107.1(12) . . . . ?
C19 Zr1 O1 Al2 141.4(12) . . . . ?
C26 Zr1 O1 Al2 18.4(12) . . . . ?
N2 Al1 O2 Zr1 149.33(12) . . . . ?
N1 Al1 O2 Zr1 -103.64(14) . . . . ?
C18 Al1 O2 Zr1 20.58(17) . . . . ?
O1 Zr1 O2 Al1 -60.44(15) . . . . ?
C19 Zr1 O2 Al1 54.47(14) . . . . ?
C26 Zr1 O2 Al1 168.70(13) . . . . ?
O2 Al1 N1 C2 -146.84(15) . . . . ?
N2 Al1 N1 C2 -30.43(17) . . . . ?
C18 Al1 N1 C2 88.54(18) . . . . ?
O2 Al1 N1 C6 39.21(17) . . . . ?
N2 Al1 N1 C6 155.62(15) . . . . ?
C18 Al1 N1 C6 -85.41(17) . . . . ?
O2 Al1 N2 C4 148.42(15) . . . . ?
N1 Al1 N2 C4 31.29(16) . . . . ?
C18 Al1 N2 C4 -84.55(17) . . . . ?
O2 Al1 N2 C12 -35.43(17) . . . . ?
N1 Al1 N2 C12 -152.56(15) . . . . ?
C18 Al1 N2 C12 91.60(17) . . . . ?
O1 Al2 N3 C35 64.44(15) . . . . ?
N4 Al2 N3 C35 -44.52(15) . . . . ?
C33 Al2 N3 C35 -160.62(15) . . . . ?
O1 Al2 N3 C45 -111.37(17) . . . . ?
N4 Al2 N3 C45 139.67(17) . . . . ?
C33 Al2 N3 C45 23.6(2) . . . . ?
O1 Al2 N4 C37 -68.32(16) . . . . ?
N3 Al2 N4 C37 40.69(16) . . . . ?
C33 Al2 N4 C37 161.15(15) . . . . ?
O1 Al2 N4 C39 99.95(16) . . . . ?
N3 Al2 N4 C39 -151.04(16) . . . . ?
C33 Al2 N4 C39 -30.58(18) . . . . ?
C6 N1 C2 C3 -173.04(19) . . . . ?
Al1 N1 C2 C3 12.9(3) . . . . ?
C6 N1 C2 C1 4.1(3) . . . . ?
Al1 N1 C2 C1 -169.99(17) . . . . ?
N1 C2 C3 C4 15.0(4) . . . . ?
C1 C2 C3 C4 -162.2(2) . . . . ?
C12 N2 C4 C3 169.12(19) . . . . ?
Al1 N2 C4 C3 -14.5(3) . . . . ?
C12 N2 C4 C5 -7.6(3) . . . . ?
Al1 N2 C4 C5 168.72(15) . . . . ?
C2 C3 C4 N2 -14.2(4) . . . . ?
C2 C3 C4 C5 162.7(2) . . . . ?
C2 N1 C6 C7 99.1(2) . . . . ?
Al1 N1 C6 C7 -87.0(2) . . . . ?
C2 N1 C6 C11 -81.4(3) . . . . ?
Al1 N1 C6 C11 92.6(2) . . . . ?
C11 C6 C7 C8 2.3(3) . . . . ?
N1 C6 C7 C8 -178.16(19) . . . . ?
C11 C6 C7 C70 -177.5(2) . . . . ?
N1 C6 C7 C70 2.0(3) . . . . ?
C6 C7 C8 C9 -1.3(3) . . . . ?
C70 C7 C8 C9 178.5(2) . . . . ?
C7 C8 C9 C10 -0.4(4) . . . . ?
C8 C9 C10 C11 1.2(4) . . . . ?
C9 C10 C11 C6 -0.2(3) . . . . ?
C9 C10 C11 C110 -179.9(2) . . . . ?
C7 C6 C11 C10 -1.6(3) . . . . ?
N1 C6 C11 C10 178.94(19) . . . . ?
C7 C6 C11 C110 178.1(2) . . . . ?
N1 C6 C11 C110 -1.4(3) . . . . ?
C4 N2 C12 C17 -91.0(2) . . . . ?
Al1 N2 C12 C17 92.8(2) . . . . ?
C4 N2 C12 C13 87.5(2) . . . . ?
Al1 N2 C12 C13 -88.8(2) . . . . ?
C17 C12 C13 C14 2.6(3) . . . . ?
N2 C12 C13 C14 -175.82(18) . . . . ?
C17 C12 C13 C130 -176.4(2) . . . . ?
N2 C12 C13 C130 5.1(3) . . . . ?
C12 C13 C14 C15 -0.9(3) . . . . ?
C130 C13 C14 C15 178.2(2) . . . . ?
C13 C14 C15 C16 -1.4(3) . . . . ?
C14 C15 C16 C17 2.1(3) . . . . ?
C15 C16 C17 C12 -0.5(3) . . . . ?
C15 C16 C17 C170 178.0(2) . . . . ?
C13 C12 C17 C16 -1.9(3) . . . . ?
N2 C12 C17 C16 176.53(19) . . . . ?
C13 C12 C17 C170 179.7(2) . . . . ?
N2 C12 C17 C170 -1.8(3) . . . . ?
O2 Zr1 C19 C20 147.09(15) . . . . ?
O1 Zr1 C19 C20 -90.87(16) . . . . ?
C26 Zr1 C19 C20 36.12(18) . . . . ?
Zr1 C19 C20 C21 -109.0(2) . . . . ?
Zr1 C19 C20 C25 68.7(2) . . . . ?
C25 C20 C21 C22 0.9(3) . . . . ?
C19 C20 C21 C22 178.7(2) . . . . ?
C20 C21 C22 C23 -0.1(4) . . . . ?
C21 C22 C23 C24 -0.2(4) . . . . ?
C22 C23 C24 C25 -0.3(4) . . . . ?
C23 C24 C25 C20 1.2(4) . . . . ?
C21 C20 C25 C24 -1.4(3) . . . . ?
C19 C20 C25 C24 -179.3(2) . . . . ?
O2 Zr1 C26 C27 175.19(17) . . . . ?
O1 Zr1 C26 C27 44.3(2) . . . . ?
C19 Zr1 C26 C27 -77.01(19) . . . . ?
Zr1 C26 C27 C28 76.3(3) . . . . ?
Zr1 C26 C27 C32 -103.2(2) . . . . ?
C32 C27 C28 C29 -0.3(4) . . . . ?
C26 C27 C28 C29 -179.7(2) . . . . ?
C27 C28 C29 C30 0.1(4) . . . . ?
C28 C29 C30 C31 0.0(4) . . . . ?
C29 C30 C31 C32 0.0(4) . . . . ?
C30 C31 C32 C27 -0.2(4) . . . . ?
C28 C27 C32 C31 0.3(3) . . . . ?
C26 C27 C32 C31 179.8(2) . . . . ?
C45 N3 C35 C36 -158.93(19) . . . . ?
Al2 N3 C35 C36 24.8(3) . . . . ?
C45 N3 C35 C34 19.0(3) . . . . ?
Al2 N3 C35 C34 -157.27(15) . . . . ?
N3 C35 C36 C37 13.1(3) . . . . ?
C34 C35 C36 C37 -164.9(2) . . . . ?
C39 N4 C37 C36 175.88(19) . . . . ?
Al2 N4 C37 C36 -15.4(3) . . . . ?
C39 N4 C37 C38 -2.1(3) . . . . ?
Al2 N4 C37 C38 166.61(15) . . . . ?
C35 C36 C37 N4 -18.8(3) . . . . ?
C35 C36 C37 C38 159.2(2) . . . . ?
C37 N4 C39 C40 -98.9(2) . . . . ?
Al2 N4 C39 C40 93.1(2) . . . . ?
C37 N4 C39 C44 83.6(2) . . . . ?
Al2 N4 C39 C44 -84.4(2) . . . . ?
C44 C39 C40 C41 0.0(3) . . . . ?
N4 C39 C40 C41 -177.5(2) . . . . ?
C44 C39 C40 C400 -178.9(2) . . . . ?
N4 C39 C40 C400 3.6(3) . . . . ?
C39 C40 C41 C42 0.7(4) . . . . ?
C400 C40 C41 C42 179.8(2) . . . . ?
C40 C41 C42 C43 -1.0(4) . . . . ?
C41 C42 C43 C44 0.4(4) . . . . ?
C42 C43 C44 C39 0.3(3) . . . . ?
C42 C43 C44 C440 176.8(2) . . . . ?
C40 C39 C44 C43 -0.6(3) . . . . ?
N4 C39 C44 C43 176.97(19) . . . . ?
C40 C39 C44 C440 -176.9(2) . . . . ?
N4 C39 C44 C440 0.6(3) . . . . ?
C35 N3 C45 C46 -111.4(2) . . . . ?
Al2 N3 C45 C46 64.3(2) . . . . ?
C35 N3 C45 C50 69.2(3) . . . . ?
Al2 N3 C45 C50 -115.1(2) . . . . ?
C50 C45 C46 C47 -1.1(3) . . . . ?
N3 C45 C46 C47 179.48(18) . . . . ?
C50 C45 C46 C460 177.90(19) . . . . ?
N3 C45 C46 C460 -1.6(3) . . . . ?
C45 C46 C47 C48 -0.2(3) . . . . ?
C460 C46 C47 C48 -179.2(2) . . . . ?
C46 C47 C48 C49 1.3(4) . . . . ?
C47 C48 C49 C50 -1.1(4) . . . . ?
C48 C49 C50 C45 -0.2(4) . . . . ?
C48 C49 C50 C500 176.4(2) . . . . ?
C46 C45 C50 C49 1.3(3) . . . . ?
N3 C45 C50 C49 -179.3(2) . . . . ?
C46 C45 C50 C500 -175.2(2) . . . . ?
N3 C45 C50 C500 4.3(3) . . . . ?
C8 C7 C70 C72 96.5(3) . . . . ?
C6 C7 C70 C72 -83.6(3) . . . . ?
C8 C7 C70 C71 -29.2(3) . . . . ?
C6 C7 C70 C71 150.7(2) . . . . ?
C80 O3 C81 C81 -60.4(18) . . . 2_676 ?
C90 O4 C91 C91 -65.3(7) . . . 2_676 ?
C10 C11 C110 C112 63.0(3) . . . . ?
C6 C11 C110 C112 -116.7(2) . . . . ?
C10 C11 C110 C111 -59.3(3) . . . . ?
C6 C11 C110 C111 121.0(2) . . . . ?
C14 C13 C130 C131 57.0(3) . . . . ?
C12 C13 C130 C131 -123.9(2) . . . . ?
C14 C13 C130 C132 -66.1(3) . . . . ?
C12 C13 C130 C132 112.9(2) . . . . ?
C16 C17 C170 C172 63.5(3) . . . . ?
C12 C17 C170 C172 -118.2(2) . . . . ?
C16 C17 C170 C171 -58.1(3) . . . . ?
C12 C17 C170 C171 120.2(2) . . . . ?
C41 C40 C400 C401 48.7(3) . . . . ?
C39 C40 C400 C401 -132.3(2) . . . . ?
C41 C40 C400 C402 -74.4(3) . . . . ?
C39 C40 C400 C402 104.6(3) . . . . ?
C43 C44 C440 C442 -74.0(3) . . . . ?
C39 C44 C440 C442 102.4(2) . . . . ?
C43 C44 C440 C441 48.2(3) . . . . ?
C39 C44 C440 C441 -135.4(2) . . . . ?
C47 C46 C460 C462 -51.7(3) . . . . ?
C45 C46 C460 C462 129.3(2) . . . . ?
C47 C46 C460 C461 70.0(2) . . . . ?
C45 C46 C460 C461 -109.0(2) . . . . ?
C49 C50 C500 C501 53.8(3) . . . . ?
C45 C50 C500 C501 -129.8(2) . . . . ?
C49 C50 C500 C502 -68.6(3) . . . . ?
C45 C50 C500 C502 107.9(3) . . . . ?
